data_4319871
loop_
_publ_author_name
'Eduardo J. Fern\'andez'
'Manuel Gil'
'M. Elena Olmos'
'Olga Crespo'
'Antonio Laguna'
'Peter G. Jones'

_publ_section_title
;
 Ability of a Au(III)-N Unit to Bond Two Aurophilically Interacting
 Gold(I) Centers
;
_journal_name_full 'Inorganic Chemistry'
_journal_page_first 3018
_journal_page_last 3024
_journal_paper_doi 10.1021/ic0100875
_journal_volume 40
_journal_year 2001
_chemical_formula_sum 'C68 H48 Au3 Cl5 F10 N O4 P3'
_chemical_formula_weight 1994.13
_chemical_name_systematic
;
  ?
;
_space_group_IT_number 2
_symmetry_cell_setting triclinic
_symmetry_space_group_name_Hall '-P 1'
_symmetry_space_group_name_H-M 'P -1'
_atom_sites_solution_hydrogens geom
_atom_sites_solution_primary direct
_atom_sites_solution_secondary difmap
_audit_creation_method SHELXL-97
_cell_angle_alpha 77.029(3)
_cell_angle_beta 84.443(3)
_cell_angle_gamma 83.508(3)
_cell_formula_units_Z 2
_cell_length_a 13.4946(12)
_cell_length_b 14.2351(12)
_cell_length_c 18.5302(16)
_cell_measurement_reflns_used 8192
_cell_measurement_temperature 143(2)
_cell_measurement_theta_max 28
_cell_measurement_theta_min 2
_cell_volume 3437.1(5)
_computing_cell_refinement 'Bruker SAINT'
_computing_data_collection 'Bruker SMART'
_computing_data_reduction 'Bruker SAINT'
_computing_molecular_graphics 'Siemens XP'
_computing_publication_material SHELXL-97
_computing_structure_refinement 'SHELXL-97 (Sheldrick, 1997)'
_computing_structure_solution 'SHELXS-97 (Sheldrick, 1990)'
_diffrn_ambient_temperature 143(2)
_diffrn_detector_area_resol_mean 8.192
_diffrn_measured_fraction_theta_full 0.993
_diffrn_measured_fraction_theta_max 0.993
_diffrn_measurement_device_type 'Bruker SMART 1000 CCD'
_diffrn_measurement_method '\w-scan & \f-scan'
_diffrn_radiation_monochromator graphite
_diffrn_radiation_source 'fine-focus sealed tube'
_diffrn_radiation_type MoK\a
_diffrn_radiation_wavelength 0.71073
_diffrn_reflns_av_R_equivalents 0.0459
_diffrn_reflns_av_sigmaI/netI 0.0424
_diffrn_reflns_limit_h_max 19
_diffrn_reflns_limit_h_min -18
_diffrn_reflns_limit_k_max 20
_diffrn_reflns_limit_k_min -19
_diffrn_reflns_limit_l_max 26
_diffrn_reflns_limit_l_min -25
_diffrn_reflns_number 59536
_diffrn_reflns_theta_full 30.00
_diffrn_reflns_theta_max 30.03
_diffrn_reflns_theta_min 1.47
_exptl_absorpt_coefficient_mu 6.726
_exptl_absorpt_correction_T_max 0.862
_exptl_absorpt_correction_T_min 0.555
_exptl_absorpt_correction_type multi-scan
_exptl_absorpt_process_details SADABS
_exptl_crystal_colour yellow
_exptl_crystal_density_diffrn 1.927
_exptl_crystal_density_method 'not measured'
_exptl_crystal_description prism
_exptl_crystal_F_000 1904
_exptl_crystal_size_max 0.32
_exptl_crystal_size_mid 0.16
_exptl_crystal_size_min 0.09
_refine_diff_density_max 2.190
_refine_diff_density_min -1.856
_refine_diff_density_rms 0.153
_refine_ls_extinction_method none
_refine_ls_goodness_of_fit_ref 1.034
_refine_ls_hydrogen_treatment riding
_refine_ls_matrix_type full
_refine_ls_number_parameters 864
_refine_ls_number_reflns 19933
_refine_ls_number_restraints 296
_refine_ls_restrained_S_all 1.094
_refine_ls_R_factor_all 0.0384
_refine_ls_R_factor_gt 0.0277
_refine_ls_shift/su_max 0.004
_refine_ls_shift/su_mean 0.000
_refine_ls_structure_factor_coef Fsqd
_refine_ls_weighting_details 'calc w=1/[\s^2^(Fo^2^)+(0.0344P)^2^] where P=(Fo^2^+2Fc^2^)/3'
_refine_ls_weighting_scheme calc
_refine_ls_wR_factor_gt 0.0624
_refine_ls_wR_factor_ref 0.0651
_reflns_number_gt 16545
_reflns_number_total 19933
_reflns_threshold_expression >2sigma(I)
_cod_data_source_file ic0100875_4.cif
_cod_data_source_block sofia
_cod_depositor_comments
;
The following automatic conversions were performed:

'_geom_angle_publ_flag' value 'Y' changed to 'y' according to the
built-in table from CIF Core dictionary named 'cif_core.dic' version
2.4.1 from 2010-06-29 (43 times).

'_geom_bond_publ_flag' value 'Y'
changed to 'y' according to the built-in table from CIF Core
dictionary named 'cif_core.dic' version 2.4.1 from 2010-06-29 (20
times).

Automatic conversion script
Id: cif_fix_values 1646 2011-03-28 12:23:43Z adriana 
;
_cod_database_code 4319871

loop_
_symmetry_equiv_pos_as_xyz
'x, y, z'
'-x, -y, -z'

loop_
_atom_site_label
_atom_site_type_symbol
_atom_site_fract_x
_atom_site_fract_y
_atom_site_fract_z
_atom_site_U_iso_or_equiv
_atom_site_adp_type
_atom_site_occupancy
_atom_site_symmetry_multiplicity
_atom_site_calc_flag
_atom_site_refinement_flags
_atom_site_disorder_assembly
_atom_site_disorder_group
Au1 Au 0.707679(9) 0.476879(9) 0.812257(6) 0.01370(3) Uani 1 1 d . . .
Au2 Au 0.686399(10) 0.229147(9) 0.835801(6) 0.01488(3) Uani 1 1 d . . .
Au3 Au 0.688501(10) 0.352636(9) 0.683211(6) 0.01631(3) Uani 1 1 d . . .
P1 P 0.55620(7) 0.57026(6) 0.79906(5) 0.01535(16) Uani 1 1 d . . .
P2 P 0.74889(7) 0.07519(6) 0.87388(5) 0.01667(17) Uani 1 1 d . . .
P3 P 0.74090(7) 0.33465(7) 0.56763(5) 0.02001(18) Uani 1 1 d . . .
N N 0.6306(2) 0.36962(19) 0.78955(14) 0.0139(5) Uani 1 1 d U . .
C1 C 0.8435(3) 0.3909(2) 0.82542(19) 0.0202(7) Uani 1 1 d DU . .
C2 C 0.9200(3) 0.3974(3) 0.7704(2) 0.0251(8) Uani 1 1 d DU . .
C3 C 1.0148(3) 0.3523(3) 0.7812(3) 0.0328(9) Uani 1 1 d DU . .
C4 C 1.0347(3) 0.2969(3) 0.8500(3) 0.0413(11) Uani 1 1 d DU . .
C5 C 0.9604(3) 0.2866(3) 0.9064(2) 0.0364(10) Uani 1 1 d DU . .
C6 C 0.8668(3) 0.3341(3) 0.8940(2) 0.0257(8) Uani 1 1 d DU . .
F1 F 0.90390(18) 0.45071(17) 0.70111(13) 0.0350(6) Uani 1 1 d D . .
F2 F 1.08827(19) 0.3620(2) 0.72622(18) 0.0535(8) Uani 1 1 d D . .
F3 F 1.1275(2) 0.2532(2) 0.8620(2) 0.0620(9) Uani 1 1 d D . .
F4 F 0.9791(2) 0.2300(2) 0.97352(16) 0.0581(9) Uani 1 1 d D . .
F5 F 0.79729(19) 0.32508(18) 0.95167(12) 0.0355(6) Uani 1 1 d D . .
C11 C 0.7771(2) 0.5838(2) 0.83881(18) 0.0186(7) Uani 1 1 d DU . .
C12 C 0.7658(3) 0.5981(2) 0.9109(2) 0.0226(7) Uani 1 1 d DU . .
C13 C 0.8122(3) 0.6683(3) 0.9323(2) 0.0294(9) Uani 1 1 d DU . .
C14 C 0.8716(3) 0.7267(3) 0.8812(2) 0.0332(9) Uani 1 1 d DU . .
C15 C 0.8861(3) 0.7139(3) 0.8094(2) 0.0298(9) Uani 1 1 d DU . .
C16 C 0.8386(3) 0.6440(3) 0.7890(2) 0.0245(7) Uani 1 1 d DU . .
F6 F 0.70880(18) 0.54203(16) 0.96279(11) 0.0288(5) Uani 1 1 d D . .
F7 F 0.7976(2) 0.68004(18) 1.00275(14) 0.0425(7) Uani 1 1 d D . .
F8 F 0.9171(2) 0.79480(18) 0.90131(17) 0.0477(7) Uani 1 1 d D . .
F9 F 0.94483(19) 0.77034(18) 0.75963(16) 0.0420(6) Uani 1 1 d D . .
F10 F 0.85318(18) 0.63650(17) 0.71752(13) 0.0336(5) Uani 1 1 d D . .
C21 C 0.5149(3) 0.6322(2) 0.87307(17) 0.0175(6) Uani 1 1 d DU . .
C22 C 0.5525(3) 0.7195(2) 0.87176(19) 0.0212(7) Uani 1 1 d DU . .
H22 H 0.5931 0.7487 0.8297 0.025 Uiso 1 1 calc R . .
C23 C 0.5314(3) 0.7640(3) 0.9312(2) 0.0263(8) Uani 1 1 d DU . .
H23 H 0.5569 0.8239 0.9299 0.032 Uiso 1 1 calc R . .
C24 C 0.4727(3) 0.7210(3) 0.9928(2) 0.0273(8) Uani 1 1 d DU . .
H24 H 0.4593 0.7508 1.0342 0.033 Uiso 1 1 calc R . .
C25 C 0.4338(3) 0.6353(3) 0.9940(2) 0.0267(8) Uani 1 1 d DU . .
H25 H 0.3927 0.6068 1.0359 0.032 Uiso 1 1 calc R . .
C26 C 0.4541(3) 0.5899(3) 0.9343(2) 0.0242(8) Uani 1 1 d DU . .
H26 H 0.4269 0.5309 0.9352 0.029 Uiso 1 1 calc R . .
C31 C 0.5529(3) 0.6608(2) 0.71305(17) 0.0177(6) Uani 1 1 d DU . .
C32 C 0.4682(3) 0.7258(3) 0.7006(2) 0.0252(8) Uani 1 1 d DU . .
H32 H 0.4147 0.7251 0.7380 0.030 Uiso 1 1 calc R . .
C33 C 0.4621(3) 0.7922(3) 0.6326(2) 0.0306(9) Uani 1 1 d DU . .
H33 H 0.4036 0.8355 0.6231 0.037 Uiso 1 1 calc R . .
C34 C 0.5415(3) 0.7948(3) 0.5792(2) 0.0280(8) Uani 1 1 d DU . .
H34 H 0.5376 0.8406 0.5334 0.034 Uiso 1 1 calc R . .
C35 C 0.6256(3) 0.7316(3) 0.5920(2) 0.0297(9) Uani 1 1 d DU . .
H35 H 0.6797 0.7341 0.5550 0.036 Uiso 1 1 calc R . .
C36 C 0.6322(3) 0.6634(3) 0.6591(2) 0.0255(8) Uani 1 1 d DU . .
H36 H 0.6903 0.6194 0.6677 0.031 Uiso 1 1 calc R . .
C41 C 0.4755(3) 0.4794(2) 0.79744(18) 0.0177(6) Uani 1 1 d DU . .
C42 C 0.3709(3) 0.4980(3) 0.7972(2) 0.0238(7) Uani 1 1 d DU . .
H42 H 0.3395 0.5598 0.8017 0.029 Uiso 1 1 calc R . .
C43 C 0.3143(3) 0.4264(3) 0.7905(2) 0.0278(8) Uani 1 1 d DU . .
H43 H 0.2436 0.4385 0.7904 0.033 Uiso 1 1 calc R . .
C44 C 0.3608(3) 0.3360(3) 0.7838(2) 0.0241(7) Uani 1 1 d DU . .
H44 H 0.3214 0.2869 0.7787 0.029 Uiso 1 1 calc R . .
C45 C 0.4635(3) 0.3167(2) 0.78443(18) 0.0189(7) Uani 1 1 d DU . .
H45 H 0.4938 0.2544 0.7802 0.023 Uiso 1 1 calc R . .
C46 C 0.5235(2) 0.3888(2) 0.79135(16) 0.0153(6) Uani 1 1 d DU . .
C51 C 0.7133(3) 0.0159(2) 0.96813(18) 0.0178(6) Uani 1 1 d DU . .
C52 C 0.6924(3) 0.0696(3) 1.02318(19) 0.0223(7) Uani 1 1 d DU . .
H52 H 0.6975 0.1375 1.0110 0.027 Uiso 1 1 calc R . .
C53 C 0.6645(3) 0.0248(3) 1.0950(2) 0.0284(8) Uani 1 1 d DU . .
H53 H 0.6501 0.0619 1.1321 0.034 Uiso 1 1 calc R . .
C54 C 0.6573(3) -0.0744(3) 1.1133(2) 0.0269(8) Uani 1 1 d DU . .
H54 H 0.6374 -0.1048 1.1628 0.032 Uiso 1 1 calc R . .
C55 C 0.6789(3) -0.1294(3) 1.0599(2) 0.0276(8) Uani 1 1 d DU . .
H55 H 0.6753 -0.1974 1.0728 0.033 Uiso 1 1 calc R . .
C56 C 0.7059(3) -0.0839(3) 0.98706(19) 0.0249(8) Uani 1 1 d DU . .
H56 H 0.7194 -0.1210 0.9500 0.030 Uiso 1 1 calc R . .
C61 C 0.8836(3) 0.0618(2) 0.86135(19) 0.0207(7) Uani 1 1 d DU . .
C62 C 0.9277(3) 0.1157(3) 0.7965(2) 0.0339(10) Uani 1 1 d DU . .
H62 H 0.8869 0.1598 0.7627 0.041 Uiso 1 1 calc R . .
C63 C 1.0302(3) 0.1058(3) 0.7808(3) 0.0395(11) Uani 1 1 d DU . .
H63 H 1.0596 0.1430 0.7364 0.047 Uiso 1 1 calc R . .
C64 C 1.0895(3) 0.0413(3) 0.8299(2) 0.0350(9) Uani 1 1 d DU . .
H64 H 1.1598 0.0333 0.8187 0.042 Uiso 1 1 calc R . .
C65 C 1.0471(3) -0.0114(3) 0.8952(2) 0.0328(9) Uani 1 1 d DU . .
H65 H 1.0884 -0.0542 0.9294 0.039 Uiso 1 1 calc R . .
C66 C 0.9432(3) -0.0019(3) 0.9111(2) 0.0258(8) Uani 1 1 d DU . .
H66 H 0.9139 -0.0388 0.9556 0.031 Uiso 1 1 calc R . .
C71 C 0.7064(3) 0.0039(2) 0.81475(18) 0.0188(7) Uani 1 1 d DU . .
C72 C 0.6038(3) 0.0093(3) 0.8078(2) 0.0250(8) Uani 1 1 d DU . .
H72 H 0.5590 0.0468 0.8355 0.030 Uiso 1 1 calc R . .
C73 C 0.5668(3) -0.0397(3) 0.7607(2) 0.0294(8) Uani 1 1 d DU . .
H73 H 0.4969 -0.0365 0.7564 0.035 Uiso 1 1 calc R . .
C74 C 0.6329(3) -0.0930(3) 0.7204(2) 0.0312(9) Uani 1 1 d DU . .
H74 H 0.6082 -0.1265 0.6880 0.037 Uiso 1 1 calc R . .
C75 C 0.7349(3) -0.0981(3) 0.7266(2) 0.0321(9) Uani 1 1 d DU . .
H75 H 0.7796 -0.1347 0.6983 0.038 Uiso 1 1 calc R . .
C76 C 0.7719(3) -0.0502(3) 0.7738(2) 0.0263(8) Uani 1 1 d DU . .
H76 H 0.8419 -0.0541 0.7781 0.032 Uiso 1 1 calc R . .
C81 C 0.6784(3) 0.4295(3) 0.49988(18) 0.0225(7) Uani 1 1 d DU . .
C82 C 0.6955(3) 0.5247(3) 0.4974(2) 0.0361(10) Uani 1 1 d DU . .
H82 H 0.7405 0.5380 0.5294 0.043 Uiso 1 1 calc R . .
C83 C 0.6471(4) 0.6003(3) 0.4484(3) 0.0417(11) Uani 1 1 d DU . .
H83 H 0.6598 0.6652 0.4463 0.050 Uiso 1 1 calc R . .
C84 C 0.5803(4) 0.5810(3) 0.4029(2) 0.0370(10) Uani 1 1 d DU . .
H84 H 0.5466 0.6326 0.3696 0.044 Uiso 1 1 calc R . .
C85 C 0.5629(4) 0.4872(3) 0.4058(2) 0.0404(11) Uani 1 1 d DU . .
H85 H 0.5165 0.4743 0.3746 0.048 Uiso 1 1 calc R . .
C86 C 0.6122(3) 0.4104(3) 0.4538(2) 0.0322(9) Uani 1 1 d DU . .
H86 H 0.6004 0.3456 0.4549 0.039 Uiso 1 1 calc R . .
C91 C 0.8735(3) 0.3405(3) 0.5433(2) 0.0282(8) Uani 1 1 d DU . .
C92 C 0.9100(4) 0.3832(4) 0.4719(3) 0.0556(15) Uani 1 1 d DU . .
H92 H 0.8650 0.4151 0.4357 0.067 Uiso 1 1 calc R . .
C93 C 1.0127(5) 0.3789(5) 0.4539(4) 0.080(2) Uani 1 1 d DU . .
H93 H 1.0377 0.4083 0.4053 0.096 Uiso 1 1 calc R . .
C94 C 1.0783(4) 0.3326(5) 0.5056(4) 0.0708(18) Uani 1 1 d DU . .
H94 H 1.1483 0.3306 0.4929 0.085 Uiso 1 1 calc R . .
C95 C 1.0427(4) 0.2893(5) 0.5752(3) 0.0709(19) Uani 1 1 d DU . .
H95 H 1.0879 0.2558 0.6107 0.085 Uiso 1 1 calc R . .
C96 C 0.9400(3) 0.2945(4) 0.5941(3) 0.0517(14) Uani 1 1 d DU . .
H96 H 0.9158 0.2657 0.6430 0.062 Uiso 1 1 calc R . .
C101 C 0.7127(3) 0.2204(3) 0.55080(19) 0.0221(7) Uani 1 1 d DU . .
C102 C 0.6294(3) 0.1768(3) 0.5880(2) 0.0270(8) Uani 1 1 d DU . .
H102 H 0.5892 0.2057 0.6236 0.032 Uiso 1 1 calc R . .
C103 C 0.6050(3) 0.0910(3) 0.5731(2) 0.0300(9) Uani 1 1 d DU . .
H103 H 0.5476 0.0619 0.5980 0.036 Uiso 1 1 calc R . .
C104 C 0.6645(3) 0.0481(3) 0.5219(2) 0.0336(9) Uani 1 1 d DU . .
H104 H 0.6485 -0.0111 0.5124 0.040 Uiso 1 1 calc R . .
C105 C 0.7462(3) 0.0909(3) 0.4850(2) 0.0352(9) Uani 1 1 d DU . .
H105 H 0.7861 0.0614 0.4496 0.042 Uiso 1 1 calc R . .
C106 C 0.7714(3) 0.1769(3) 0.4986(2) 0.0330(9) Uani 1 1 d DU . .
H106 H 0.8282 0.2060 0.4726 0.040 Uiso 1 1 calc R . .
Cl1 Cl 0.67803(8) 0.88555(8) 0.33814(6) 0.0385(2) Uani 1 1 d . . .
O1 O 0.6754(4) 0.9852(3) 0.3068(3) 0.104(2) Uani 1 1 d . . .
O2 O 0.7654(3) 0.8338(4) 0.3110(3) 0.0923(17) Uani 1 1 d . . .
O3 O 0.6721(4) 0.8638(3) 0.4167(2) 0.0723(13) Uani 1 1 d . . .
O4 O 0.5944(3) 0.8486(3) 0.3131(2) 0.0537(9) Uani 1 1 d . . .
C98 C 0.8151(5) 0.1731(4) 0.2355(3) 0.0638(16) Uani 1 1 d D . .
H98A H 0.8861 0.1550 0.2211 0.077 Uiso 1 1 calc R . .
H98B H 0.7850 0.1134 0.2618 0.077 Uiso 1 1 calc R . .
Cl2 Cl 0.75233(14) 0.22478(13) 0.15563(10) 0.0760(5) Uani 1 1 d DU . .
Cl3 Cl 0.80840(11) 0.25516(12) 0.29616(8) 0.0608(4) Uani 1 1 d DU . .
C99 C 0.9879(7) 0.4826(7) 0.9987(5) 0.0244(17) Uiso 0.50 1 d PD A -1
H99A H 1.0202 0.4166 0.9987 0.029 Uiso 0.50 1 calc PR A -1
H99B H 0.9292 0.4900 0.9690 0.029 Uiso 0.50 1 calc PR A -1
Cl4 Cl 1.0778(8) 0.5653(7) 0.9380(8) 0.56(2) Uani 0.50 1 d PDU A -1
Cl5 Cl 0.9312(8) 0.4748(7) 1.0987(6) 0.271(7) Uani 0.50 1 d PDU A -1
C97 C 0.9961(9) -0.0019(9) 0.4858(4) 0.043(2) Uiso 0.50 1 d PD B -2
H97A H 1.0665 -0.0013 0.4963 0.052 Uiso 0.50 1 calc PR B -2
H97B H 0.9609 0.0595 0.4955 0.052 Uiso 0.50 1 calc PR B -2
Cl6 Cl 0.9423(7) -0.1046(8) 0.5649(4) 0.285(7) Uani 0.50 1 d PDU B -2
Cl7 Cl 0.9989(6) 0.0125(5) 0.3651(4) 0.181(3) Uani 0.50 1 d PDU B -2

loop_
_atom_site_aniso_label
_atom_site_aniso_U_11
_atom_site_aniso_U_22
_atom_site_aniso_U_33
_atom_site_aniso_U_23
_atom_site_aniso_U_13
_atom_site_aniso_U_12
Au1 0.01343(6) 0.01226(6) 0.01525(5) -0.00249(4) -0.00059(4) -0.00188(4)
Au2 0.01652(6) 0.01141(6) 0.01599(5) -0.00170(4) -0.00114(4) -0.00092(5)
Au3 0.01583(6) 0.01834(7) 0.01438(5) -0.00252(4) -0.00037(4) -0.00267(5)
P1 0.0148(4) 0.0126(4) 0.0180(4) -0.0025(3) 0.0002(3) -0.0013(3)
P2 0.0167(4) 0.0126(4) 0.0198(4) -0.0019(3) -0.0016(3) -0.0008(3)
P3 0.0197(5) 0.0243(5) 0.0159(4) -0.0036(3) 0.0008(3) -0.0045(4)
N 0.0152(13) 0.0112(13) 0.0147(12) -0.0016(9) -0.0013(10) -0.0005(10)
C1 0.0186(17) 0.0134(16) 0.0300(17) -0.0064(13) -0.0050(13) -0.0007(13)
C2 0.0223(19) 0.0186(18) 0.036(2) -0.0086(14) -0.0006(15) -0.0041(15)
C3 0.0151(18) 0.031(2) 0.059(3) -0.0233(19) 0.0002(17) -0.0029(16)
C4 0.021(2) 0.038(3) 0.074(3) -0.031(2) -0.021(2) 0.0109(19)
C5 0.043(3) 0.028(2) 0.043(2) -0.0123(18) -0.0262(19) 0.0065(19)
C6 0.027(2) 0.0239(19) 0.0287(18) -0.0088(14) -0.0079(15) -0.0001(16)
F1 0.0337(14) 0.0297(13) 0.0355(13) -0.0021(10) 0.0125(10) -0.0004(11)
F2 0.0185(13) 0.062(2) 0.085(2) -0.0327(17) 0.0140(13) -0.0058(13)
F3 0.0282(15) 0.066(2) 0.104(3) -0.0455(19) -0.0354(16) 0.0232(14)
F4 0.070(2) 0.0501(18) 0.0540(18) -0.0099(14) -0.0407(16) 0.0247(16)
F5 0.0439(15) 0.0364(14) 0.0233(11) -0.0012(10) -0.0073(10) 0.0022(11)
C11 0.0157(17) 0.0160(16) 0.0250(16) -0.0055(12) -0.0037(13) -0.0009(13)
C12 0.0249(19) 0.0165(17) 0.0282(17) -0.0077(13) -0.0074(14) 0.0011(14)
C13 0.035(2) 0.023(2) 0.035(2) -0.0134(15) -0.0167(17) 0.0063(17)
C14 0.031(2) 0.0185(19) 0.055(3) -0.0107(17) -0.0205(19) -0.0031(16)
C15 0.0178(19) 0.0193(19) 0.053(2) -0.0060(17) -0.0057(17) -0.0058(15)
C16 0.0219(19) 0.0188(18) 0.0338(19) -0.0068(14) -0.0026(15) -0.0037(15)
F6 0.0377(14) 0.0271(12) 0.0216(10) -0.0048(9) 0.0001(9) -0.0054(10)
F7 0.0637(19) 0.0328(14) 0.0386(14) -0.0206(11) -0.0200(13) 0.0029(13)
F8 0.0514(18) 0.0268(14) 0.075(2) -0.0177(13) -0.0317(15) -0.0094(12)
F9 0.0269(14) 0.0290(14) 0.0695(18) -0.0049(12) -0.0005(12) -0.0147(11)
F10 0.0366(14) 0.0322(13) 0.0326(12) -0.0094(10) 0.0124(10) -0.0140(11)
C21 0.0186(17) 0.0157(16) 0.0173(14) -0.0036(12) 0.0000(12) 0.0012(13)
C22 0.0243(19) 0.0172(17) 0.0216(16) -0.0045(13) 0.0020(13) -0.0024(14)
C23 0.032(2) 0.0185(18) 0.0293(18) -0.0085(14) -0.0012(15) -0.0021(16)
C24 0.030(2) 0.029(2) 0.0236(17) -0.0127(15) -0.0001(15) 0.0053(17)
C25 0.027(2) 0.028(2) 0.0219(17) -0.0032(14) 0.0087(14) -0.0019(16)
C26 0.026(2) 0.0174(17) 0.0263(17) -0.0015(13) 0.0046(14) -0.0010(15)
C31 0.0206(17) 0.0158(16) 0.0170(14) -0.0026(12) -0.0018(12) -0.0051(13)
C32 0.0195(18) 0.028(2) 0.0248(17) 0.0020(14) -0.0033(14) -0.0019(15)
C33 0.028(2) 0.029(2) 0.0312(19) 0.0067(16) -0.0133(16) -0.0048(17)
C34 0.041(2) 0.0240(19) 0.0201(16) 0.0013(14) -0.0103(15) -0.0107(17)
C35 0.039(2) 0.030(2) 0.0193(17) -0.0036(14) 0.0072(15) -0.0081(18)
C36 0.028(2) 0.0216(19) 0.0245(17) -0.0034(14) 0.0065(14) -0.0021(15)
C41 0.0155(16) 0.0158(16) 0.0220(15) -0.0040(12) -0.0009(12) -0.0033(13)
C42 0.0163(17) 0.0197(18) 0.0346(19) -0.0059(14) -0.0009(14) 0.0008(14)
C43 0.0139(17) 0.027(2) 0.042(2) -0.0075(16) -0.0004(15) -0.0025(15)
C44 0.0200(18) 0.0225(18) 0.0301(18) -0.0022(14) -0.0035(14) -0.0088(15)
C45 0.0201(17) 0.0142(16) 0.0215(16) -0.0018(12) -0.0004(13) -0.0028(13)
C46 0.0162(16) 0.0162(16) 0.0127(13) -0.0014(11) 0.0004(11) -0.0026(12)
C51 0.0154(16) 0.0179(16) 0.0185(15) -0.0007(12) -0.0018(12) -0.0007(13)
C52 0.0238(19) 0.0177(17) 0.0241(17) -0.0036(13) -0.0014(14) 0.0022(14)
C53 0.031(2) 0.030(2) 0.0249(17) -0.0092(15) 0.0002(15) 0.0014(17)
C54 0.026(2) 0.031(2) 0.0204(16) 0.0019(14) 0.0004(14) -0.0045(16)
C55 0.034(2) 0.0200(18) 0.0254(18) 0.0023(14) -0.0011(15) -0.0039(16)
C56 0.033(2) 0.0191(18) 0.0222(16) -0.0029(13) -0.0018(14) -0.0021(16)
C61 0.0191(18) 0.0136(16) 0.0299(18) -0.0051(13) -0.0005(13) -0.0038(13)
C62 0.025(2) 0.027(2) 0.042(2) 0.0057(17) 0.0026(17) -0.0022(17)
C63 0.026(2) 0.032(2) 0.054(3) -0.0012(19) 0.0110(19) -0.0053(18)
C64 0.018(2) 0.035(2) 0.055(3) -0.019(2) 0.0006(17) -0.0024(17)
C65 0.023(2) 0.036(2) 0.042(2) -0.0121(18) -0.0111(17) -0.0001(18)
C66 0.0231(19) 0.026(2) 0.0299(18) -0.0076(15) -0.0070(14) -0.0016(16)
C71 0.0215(18) 0.0154(16) 0.0187(15) 0.0000(12) -0.0037(13) -0.0041(13)
C72 0.0241(19) 0.0227(19) 0.0273(18) -0.0022(14) -0.0005(14) -0.0061(15)
C73 0.028(2) 0.028(2) 0.031(2) 0.0007(15) -0.0067(16) -0.0110(17)
C74 0.050(3) 0.022(2) 0.0241(18) -0.0018(14) -0.0110(17) -0.0125(18)
C75 0.042(2) 0.026(2) 0.0296(19) -0.0102(16) -0.0036(17) -0.0014(18)
C76 0.026(2) 0.0239(19) 0.0296(19) -0.0086(15) -0.0045(15) 0.0007(16)
C81 0.028(2) 0.0239(18) 0.0150(15) -0.0035(13) -0.0002(13) -0.0036(15)
C82 0.050(3) 0.030(2) 0.033(2) -0.0075(17) -0.0186(19) -0.007(2)
C83 0.058(3) 0.024(2) 0.042(2) -0.0017(18) -0.010(2) -0.005(2)
C84 0.050(3) 0.038(2) 0.0204(18) -0.0027(16) -0.0078(17) 0.006(2)
C85 0.052(3) 0.045(3) 0.027(2) -0.0071(18) -0.0184(19) -0.002(2)
C86 0.043(3) 0.032(2) 0.0244(18) -0.0066(15) -0.0103(17) -0.0092(19)
C91 0.024(2) 0.033(2) 0.0299(19) -0.0095(16) 0.0039(15) -0.0114(17)
C92 0.047(3) 0.057(3) 0.047(3) 0.011(2) 0.020(2) -0.002(3)
C93 0.046(3) 0.078(5) 0.090(5) 0.018(4) 0.035(3) -0.007(3)
C94 0.029(3) 0.072(4) 0.107(5) -0.016(4) 0.025(3) -0.020(3)
C95 0.026(3) 0.120(6) 0.065(4) -0.020(4) -0.008(2) 0.005(3)
C96 0.027(2) 0.090(4) 0.032(2) -0.001(2) -0.0002(18) -0.005(3)
C101 0.0234(19) 0.0205(18) 0.0206(16) -0.0018(13) -0.0005(13) -0.0004(14)
C102 0.029(2) 0.0244(19) 0.0254(18) -0.0015(14) -0.0012(15) -0.0035(16)
C103 0.034(2) 0.026(2) 0.0284(19) 0.0018(15) -0.0079(16) -0.0081(17)
C104 0.045(3) 0.0198(19) 0.036(2) -0.0020(16) -0.0137(18) -0.0047(18)
C105 0.039(3) 0.031(2) 0.038(2) -0.0160(18) 0.0007(18) 0.0029(19)
C106 0.027(2) 0.035(2) 0.037(2) -0.0123(18) 0.0045(17) -0.0015(18)
Cl1 0.0315(6) 0.0396(6) 0.0362(5) 0.0052(4) 0.0055(4) -0.0020(5)
O1 0.116(4) 0.041(2) 0.153(5) 0.024(3) -0.072(4) -0.035(3)
O2 0.040(3) 0.135(5) 0.091(4) -0.022(3) 0.018(2) 0.012(3)
O3 0.094(4) 0.094(3) 0.036(2) -0.018(2) 0.009(2) -0.042(3)
O4 0.048(2) 0.057(2) 0.061(2) -0.0180(18) -0.0022(18) -0.0139(18)
C98 0.049(4) 0.054(4) 0.089(5) -0.018(3) -0.003(3) -0.006(3)
Cl2 0.0854(12) 0.0720(11) 0.0821(11) -0.0407(9) -0.0233(9) 0.0068(9)
Cl3 0.0483(8) 0.0819(11) 0.0514(7) -0.0147(7) 0.0001(6) -0.0053(7)
Cl4 0.55(3) 0.319(16) 1.02(5) -0.50(3) -0.67(3) 0.318(17)
Cl5 0.280(12) 0.189(8) 0.408(16) -0.184(10) -0.220(12) 0.115(8)
Cl6 0.245(10) 0.385(14) 0.121(5) 0.026(7) 0.041(6) 0.199(10)
Cl7 0.192(7) 0.121(5) 0.196(7) -0.011(5) 0.083(6) -0.004(5)

loop_
_atom_type_symbol
_atom_type_description
_atom_type_scat_dispersion_real
_atom_type_scat_dispersion_imag
_atom_type_scat_source
C C 0.0033 0.0016 'International Tables Vol C Tables 4.2.6.8 and 6.1.1.4'
H H 0.0000 0.0000 'International Tables Vol C Tables 4.2.6.8 and 6.1.1.4'
N N 0.0061 0.0033 'International Tables Vol C Tables 4.2.6.8 and 6.1.1.4'
O O 0.0106 0.0060 'International Tables Vol C Tables 4.2.6.8 and 6.1.1.4'
F F 0.0171 0.0103 'International Tables Vol C Tables 4.2.6.8 and 6.1.1.4'
P P 0.1023 0.0942 'International Tables Vol C Tables 4.2.6.8 and 6.1.1.4'
Cl Cl 0.1484 0.1585 'International Tables Vol C Tables 4.2.6.8 and 6.1.1.4'
Au Au -2.0133 8.8022 'International Tables Vol C Tables 4.2.6.8 and 6.1.1.4'

loop_
_geom_angle_atom_site_label_1
_geom_angle_atom_site_label_2
_geom_angle_atom_site_label_3
_geom_angle
_geom_angle_site_symmetry_1
_geom_angle_site_symmetry_3
_geom_angle_publ_flag
C11 Au1 N 176.81(12) . . y
C11 Au1 C1 87.07(13) . . y
N Au1 C1 95.03(12) . . y
C11 Au1 P1 93.39(9) . . y
N Au1 P1 84.47(8) . . y
C1 Au1 P1 179.12(10) . . y
C11 Au1 Au3 145.26(9) . . y
N Au1 Au3 37.68(7) . . y
C1 Au1 Au3 82.50(9) . . y
P1 Au1 Au3 97.52(2) . . y
N Au2 P2 174.17(7) . . y
N Au2 Au3 44.99(7) . . y
P2 Au2 Au3 129.33(2) . . y
N Au3 P3 176.53(8) . . y
N Au3 Au2 44.29(7) . . y
P3 Au3 Au2 136.84(3) . . y
N Au3 Au1 37.17(7) . . y
P3 Au3 Au1 145.15(3) . . y
Au2 Au3 Au1 67.190(8) . . y
C41 P1 C21 110.85(16) . . y
C41 P1 C31 109.86(15) . . y
C21 P1 C31 106.89(15) . . y
C41 P1 Au1 100.33(12) . . y
C21 P1 Au1 115.46(11) . . y
C31 P1 Au1 113.34(12) . . y
C61 P2 C51 107.74(16) . . y
C61 P2 C71 105.40(16) . . y
C51 P2 C71 106.03(16) . . y
C61 P2 Au2 111.91(11) . . y
C51 P2 Au2 116.96(11) . . y
C71 P2 Au2 108.04(11) . . y
C91 P3 C101 105.69(18) . . y
C91 P3 C81 106.04(18) . . y
C101 P3 C81 106.83(16) . . y
C91 P3 Au3 115.42(13) . . y
C101 P3 Au3 112.42(12) . . y
C81 P3 Au3 109.89(12) . . y
C46 N Au2 116.5(2) . . y
C46 N Au1 116.0(2) . . y
Au2 N Au1 114.51(12) . . y
C46 N Au3 110.14(18) . . y
Au2 N Au3 90.72(10) . . y
Au1 N Au3 105.15(12) . . y
C2 C1 C6 115.8(3) . . ?
C2 C1 Au1 122.3(3) . . ?
C6 C1 Au1 121.3(3) . . ?
F1 C2 C1 120.0(3) . . ?
F1 C2 C3 116.7(4) . . ?
C1 C2 C3 123.3(4) . . ?
F2 C3 C4 119.5(4) . . ?
F2 C3 C2 121.6(4) . . ?
C4 C3 C2 119.0(4) . . ?
F3 C4 C5 120.3(4) . . ?
F3 C4 C3 119.8(4) . . ?
C5 C4 C3 119.9(4) . . ?
F4 C5 C4 120.0(4) . . ?
F4 C5 C6 120.4(4) . . ?
C4 C5 C6 119.6(4) . . ?
F5 C6 C5 117.6(3) . . ?
F5 C6 C1 120.1(3) . . ?
C5 C6 C1 122.4(4) . . ?
C12 C11 C16 115.9(3) . . ?
C12 C11 Au1 119.9(3) . . ?
C16 C11 Au1 124.2(3) . . ?
F6 C12 C13 117.8(3) . . ?
F6 C12 C11 119.8(3) . . ?
C13 C12 C11 122.4(4) . . ?
F7 C13 C14 120.3(4) . . ?
F7 C13 C12 119.9(4) . . ?
C14 C13 C12 119.7(4) . . ?
F8 C14 C13 120.3(4) . . ?
F8 C14 C15 119.9(4) . . ?
C13 C14 C15 119.8(4) . . ?
F9 C15 C14 119.9(4) . . ?
F9 C15 C16 120.6(4) . . ?
C14 C15 C16 119.6(4) . . ?
F10 C16 C15 117.1(3) . . ?
F10 C16 C11 120.3(3) . . ?
C15 C16 C11 122.5(4) . . ?
C22 C21 C26 119.8(3) . . ?
C22 C21 P1 118.5(3) . . ?
C26 C21 P1 121.3(3) . . ?
C23 C22 C21 120.4(3) . . ?
C22 C23 C24 119.8(4) . . ?
C25 C24 C23 120.1(3) . . ?
C24 C25 C26 120.7(3) . . ?
C25 C26 C21 119.2(3) . . ?
C36 C31 C32 120.3(3) . . ?
C36 C31 P1 120.8(3) . . ?
C32 C31 P1 118.9(3) . . ?
C31 C32 C33 119.5(4) . . ?
C34 C33 C32 119.9(4) . . ?
C35 C34 C33 120.5(3) . . ?
C34 C35 C36 120.4(4) . . ?
C31 C36 C35 119.4(4) . . ?
C46 C41 C42 121.2(3) . . ?
C46 C41 P1 115.6(3) . . ?
C42 C41 P1 123.0(3) . . ?
C43 C42 C41 119.8(3) . . ?
C42 C43 C44 119.8(4) . . ?
C45 C44 C43 121.0(3) . . ?
C44 C45 C46 120.5(3) . . ?
C41 C46 C45 117.8(3) . . ?
C41 C46 N 121.7(3) . . ?
C45 C46 N 120.4(3) . . ?
C56 C51 C52 119.1(3) . . ?
C56 C51 P2 120.8(3) . . ?
C52 C51 P2 120.2(3) . . ?
C53 C52 C51 120.4(3) . . ?
C52 C53 C54 120.1(4) . . ?
C55 C54 C53 120.6(3) . . ?
C54 C55 C56 119.3(4) . . ?
C55 C56 C51 120.5(3) . . ?
C66 C61 C62 119.6(4) . . ?
C66 C61 P2 123.2(3) . . ?
C62 C61 P2 117.1(3) . . ?
C63 C62 C61 120.8(4) . . ?
C64 C63 C62 119.6(4) . . ?
C63 C64 C65 120.3(4) . . ?
C64 C65 C66 120.2(4) . . ?
C61 C66 C65 119.5(4) . . ?
C76 C71 C72 119.7(3) . . ?
C76 C71 P2 122.7(3) . . ?
C72 C71 P2 117.6(3) . . ?
C73 C72 C71 120.4(4) . . ?
C74 C73 C72 119.2(4) . . ?
C73 C74 C75 120.6(4) . . ?
C76 C75 C74 120.4(4) . . ?
C75 C76 C71 119.7(4) . . ?
C86 C81 C82 119.7(4) . . ?
C86 C81 P3 122.4(3) . . ?
C82 C81 P3 117.8(3) . . ?
C83 C82 C81 120.3(4) . . ?
C84 C83 C82 119.9(4) . . ?
C85 C84 C83 119.8(4) . . ?
C84 C85 C86 120.9(4) . . ?
C81 C86 C85 119.4(4) . . ?
C96 C91 C92 118.9(4) . . ?
C96 C91 P3 119.3(3) . . ?
C92 C91 P3 121.5(4) . . ?
C93 C92 C91 119.6(5) . . ?
C94 C93 C92 120.7(5) . . ?
C95 C94 C93 119.9(5) . . ?
C94 C95 C96 119.8(5) . . ?
C91 C96 C95 121.1(5) . . ?
C102 C101 C106 119.3(4) . . ?
C102 C101 P3 119.8(3) . . ?
C106 C101 P3 120.8(3) . . ?
C103 C102 C101 120.2(4) . . ?
C104 C103 C102 119.9(4) . . ?
C105 C104 C103 120.1(4) . . ?
C104 C105 C106 120.9(4) . . ?
C105 C106 C101 119.6(4) . . ?
O1 Cl1 O3 113.4(3) . . ?
O1 Cl1 O2 111.4(4) . . ?
O3 Cl1 O2 109.3(3) . . ?
O1 Cl1 O4 108.0(3) . . ?
O3 Cl1 O4 109.1(2) . . ?
O2 Cl1 O4 105.3(3) . . ?
Cl2 C98 Cl3 111.2(3) . . ?
Cl4 C99 Cl5 132.1(5) . . ?
Cl6 C97 Cl7 128.0(7) . . ?

loop_
_geom_bond_atom_site_label_1
_geom_bond_atom_site_label_2
_geom_bond_distance
_geom_bond_site_symmetry_2
_geom_bond_publ_flag
Au1 C11 2.046(3) . y
Au1 N 2.079(3) . y
Au1 C1 2.088(4) . y
Au1 P1 2.3113(9) . y
Au1 Au3 3.3219(3) . y
Au2 N 2.077(3) . y
Au2 P2 2.2395(9) . y
Au2 Au3 2.9749(3) . y
Au3 N 2.104(3) . y
Au3 P3 2.2505(9) . y
P1 C41 1.790(3) . y
P1 C21 1.803(3) . y
P1 C31 1.812(3) . y
P2 C61 1.805(4) . y
P2 C51 1.806(3) . y
P2 C71 1.820(4) . y
P3 C91 1.808(4) . y
P3 C101 1.811(4) . y
P3 C81 1.816(4) . y
N C46 1.438(4) . y
C1 C2 1.375(5) . ?
C1 C6 1.388(5) . ?
C2 F1 1.360(4) . ?
C2 C3 1.376(5) . ?
C3 F2 1.346(5) . ?
C3 C4 1.374(6) . ?
C4 F3 1.349(5) . ?
C4 C5 1.371(6) . ?
C5 F4 1.351(5) . ?
C5 C6 1.378(5) . ?
C6 F5 1.345(4) . ?
C11 C12 1.387(5) . ?
C11 C16 1.390(5) . ?
C12 F6 1.344(4) . ?
C12 C13 1.384(5) . ?
C13 F7 1.346(4) . ?
C13 C14 1.371(6) . ?
C14 F8 1.340(4) . ?
C14 C15 1.375(6) . ?
C15 F9 1.339(4) . ?
C15 C16 1.380(5) . ?
C16 F10 1.347(4) . ?
C21 C22 1.389(5) . ?
C21 C26 1.394(5) . ?
C22 C23 1.381(5) . ?
C23 C24 1.388(5) . ?
C24 C25 1.377(5) . ?
C25 C26 1.392(5) . ?
C31 C36 1.390(5) . ?
C31 C32 1.390(5) . ?
C32 C33 1.399(5) . ?
C33 C34 1.383(5) . ?
C34 C35 1.371(6) . ?
C35 C36 1.398(5) . ?
C41 C46 1.399(5) . ?
C41 C42 1.407(5) . ?
C42 C43 1.375(5) . ?
C43 C44 1.392(5) . ?
C44 C45 1.382(5) . ?
C45 C46 1.412(5) . ?
C51 C56 1.397(5) . ?
C51 C52 1.397(5) . ?
C52 C53 1.376(5) . ?
C53 C54 1.389(5) . ?
C54 C55 1.384(5) . ?
C55 C56 1.393(5) . ?
C61 C66 1.387(5) . ?
C61 C62 1.392(5) . ?
C62 C63 1.384(6) . ?
C63 C64 1.382(6) . ?
C64 C65 1.383(6) . ?
C65 C66 1.401(5) . ?
C71 C76 1.389(5) . ?
C71 C72 1.394(5) . ?
C72 C73 1.392(5) . ?
C73 C74 1.379(6) . ?
C74 C75 1.385(6) . ?
C75 C76 1.381(5) . ?
C81 C86 1.380(5) . ?
C81 C82 1.390(5) . ?
C82 C83 1.388(6) . ?
C83 C84 1.381(6) . ?
C84 C85 1.370(6) . ?
C85 C86 1.395(6) . ?
C91 C96 1.369(6) . ?
C91 C92 1.395(6) . ?
C92 C93 1.392(7) . ?
C93 C94 1.373(8) . ?
C94 C95 1.365(8) . ?
C95 C96 1.394(7) . ?
C101 C102 1.393(5) . ?
C101 C106 1.399(5) . ?
C102 C103 1.392(5) . ?
C103 C104 1.385(6) . ?
C104 C105 1.369(6) . ?
C105 C106 1.388(6) . ?
Cl1 O1 1.405(4) . ?
Cl1 O3 1.414(4) . ?
Cl1 O2 1.429(4) . ?
Cl1 O4 1.453(4) . ?
C98 Cl2 1.749(6) . ?
C98 Cl3 1.784(6) . ?
C99 Cl4 1.893(14) . ?
C99 Cl5 1.921(11) . ?
C97 Cl6 1.970(12) . ?
C97 Cl7 2.197(10) . ?
